data_7012594
loop_
_publ_author_name
'Fujita, Koyu'
'Rheingold, Arnold L.'
'Riordan, Charles G.'

_publ_section_title
;
 Thioether-ligated nickel(i) complexes for the activation of
 dioxygenBased on the presentation given at Dalton Discussion No. 5,
 10?12th April 2003, Noordwijkerhout, The Netherlands.
;
_journal_issue 10
_journal_name_full 'Dalton Transactions'
_journal_page_first 2004
_journal_paper_doi 10.1039/b212271e
_journal_year 2003
_chemical_formula_sum 'C53 H79 B Ni O S4'
_chemical_formula_weight 929.92
_chemical_name_systematic
; 
C50 H73 B Ni S, C2H6O (ACETONE)? 
;
_space_group_IT_number 2
_symmetry_cell_setting triclinic
_symmetry_space_group_name_Hall '-P 1'
_symmetry_space_group_name_H-M 'P -1'
_atom_sites_solution_hydrogens geom
_atom_sites_solution_primary direct
_atom_sites_solution_secondary difmap
_audit_creation_method SHELXL-97
_cell_angle_alpha 88.952(7)
_cell_angle_beta 66.668(6)
_cell_angle_gamma 80.078(6)
_cell_formula_units_Z 2
_cell_length_a 13.198(4)
_cell_length_b 13.392(4)
_cell_length_c 15.607(5)
_cell_measurement_temperature 223(2)
_cell_volume 2491.2(13)
_computing_cell_refinement 'Bruker SMART'
_computing_data_collection 'Bruker SMART'
_computing_data_reduction 'Bruker SAINT'
_computing_molecular_graphics 'Bruker SHELXTL'
_computing_publication_material 'Bruker SHELXTL'
_computing_structure_refinement 'SHELXL-97 (Sheldrick, 1997)'
_computing_structure_solution 'SHELXS-97 (Sheldrick, 1990)'
_diffrn_ambient_temperature 223(2)
_diffrn_measured_fraction_theta_full 0.983
_diffrn_measured_fraction_theta_max 0.983
_diffrn_measurement_device_type 'CCD area detector'
_diffrn_measurement_method 'phi and omega scans'
_diffrn_radiation_monochromator graphite
_diffrn_radiation_source 'fine-focus sealed tube'
_diffrn_radiation_type MoK\a
_diffrn_radiation_wavelength 0.71073
_diffrn_reflns_av_R_equivalents 0.0779
_diffrn_reflns_av_sigmaI/netI 0.2425
_diffrn_reflns_limit_h_max 16
_diffrn_reflns_limit_h_min -16
_diffrn_reflns_limit_k_max 16
_diffrn_reflns_limit_k_min -16
_diffrn_reflns_limit_l_max 19
_diffrn_reflns_limit_l_min -18
_diffrn_reflns_number 15874
_diffrn_reflns_theta_full 26.00
_diffrn_reflns_theta_max 26.00
_diffrn_reflns_theta_min 2.17
_exptl_absorpt_coefficient_mu 0.594
_exptl_absorpt_correction_T_max 0.9162
_exptl_absorpt_correction_T_min 0.8905
_exptl_absorpt_correction_type empirical
_exptl_absorpt_process_details sadabs
_exptl_crystal_colour orange
_exptl_crystal_density_diffrn 1.240
_exptl_crystal_density_meas 0
_exptl_crystal_density_method 'not measured'
_exptl_crystal_description plate
_exptl_crystal_F_000 1004
_exptl_crystal_size_max 0.20
_exptl_crystal_size_mid 0.15
_exptl_crystal_size_min 0.15
_refine_diff_density_max 1.495
_refine_diff_density_min -1.203
_refine_diff_density_rms 0.127
_refine_ls_extinction_method none
_refine_ls_goodness_of_fit_ref 1.010
_refine_ls_hydrogen_treatment mixed
_refine_ls_matrix_type full
_refine_ls_number_parameters 541
_refine_ls_number_reflns 9626
_refine_ls_number_restraints 0
_refine_ls_restrained_S_all 1.010
_refine_ls_R_factor_all 0.1882
_refine_ls_R_factor_gt 0.0901
_refine_ls_shift/su_max 0.002
_refine_ls_shift/su_mean 0.000
_refine_ls_structure_factor_coef Fsqd
_refine_ls_weighting_details 'calc w=1/[\s^2^(Fo^2^)+(0.0900P)^2^+0.0000P] where P=(Fo^2^+2Fc^2^)/3'
_refine_ls_weighting_scheme calc
_refine_ls_wR_factor_gt 0.2109
_refine_ls_wR_factor_ref 0.2531
_reflns_number_gt 3545
_reflns_number_total 9626
_reflns_threshold_expression >2sigma(I)
_cod_data_source_file b212271e.txt
_cod_data_source_block cgr124
_cod_depositor_comments
;
The following automatic conversions were performed:
'_symmetry_cell_setting' value 'Triclinic' changed to 'triclinic'
according to '/home/saulius/struct/CIF-dictionaries/cif_core.dic'
dictionary named 'cif_core.dic' version 2.4.1 from 2010-06-29.

Automatic conversion script
Id: cif_fix_enum 1527 2010-12-29 10:47:43Z saulius 
;
_cod_original_cell_volume 2491.3(13)
_cod_original_sg_symbol_H-M P-1
_cod_database_code 7012594

loop_
_symmetry_equiv_pos_as_xyz
'x, y, z'
'-x, -y, -z'

loop_
_atom_site_label
_atom_site_type_symbol
_atom_site_fract_x
_atom_site_fract_y
_atom_site_fract_z
_atom_site_U_iso_or_equiv
_atom_site_adp_type
_atom_site_occupancy
_atom_site_symmetry_multiplicity
_atom_site_calc_flag
_atom_site_refinement_flags
_atom_site_disorder_assembly
_atom_site_disorder_group
Ni1 Ni 0.88204(8) 0.83803(7) 0.26270(7) 0.0410(3) Uani 1 1 d . . .
S1 S 0.72986(17) 0.77410(14) 0.31642(14) 0.0434(5) Uani 1 1 d . . .
S2 S 0.93754(16) 0.79187(14) 0.37835(13) 0.0407(5) Uani 1 1 d . . .
S3 S 0.57534(18) 0.71795(15) 0.63578(15) 0.0520(6) Uani 1 1 d . . .
S4 S 1.02301(18) 0.88625(15) 0.15436(15) 0.0504(6) Uani 1 1 d . . .
B1 B 0.7062(7) 0.8462(6) 0.5007(6) 0.041(2) Uani 1 1 d . . .
C1 C 0.6418(6) 0.8208(6) 0.4367(5) 0.045(2) Uani 1 1 d . . .
H1A H 0.5906 0.8826 0.4352 0.054 Uiso 1 1 calc R . .
H1B H 0.5958 0.7700 0.4673 0.054 Uiso 1 1 calc R . .
C2 C 0.6363(6) 0.7956(5) 0.2538(5) 0.0378(19) Uani 1 1 d . . .
C3 C 0.6949(6) 0.7435(5) 0.1582(5) 0.043(2) Uani 1 1 d . . .
H3A H 0.7623 0.7721 0.1232 0.052 Uiso 1 1 calc R . .
H3B H 0.7187 0.6712 0.1642 0.052 Uiso 1 1 calc R . .
C4 C 0.6220(7) 0.7544(6) 0.1046(6) 0.052(2) Uani 1 1 d . . .
H4A H 0.6646 0.7212 0.0413 0.062 Uiso 1 1 calc R . .
C5 C 0.5833(7) 0.8680(6) 0.0974(5) 0.057(2) Uani 1 1 d . . .
H5A H 0.6485 0.9000 0.0637 0.068 Uiso 1 1 calc R . .
H5B H 0.5350 0.8767 0.0626 0.068 Uiso 1 1 calc R . .
C6 C 0.5334(7) 0.7457(6) 0.3073(6) 0.052(2) Uani 1 1 d . . .
H6A H 0.5580 0.6734 0.3128 0.063 Uiso 1 1 calc R . .
H6B H 0.4928 0.7778 0.3705 0.063 Uiso 1 1 calc R . .
C7 C 0.5973(7) 0.9078(5) 0.2451(6) 0.051(2) Uani 1 1 d . . .
H7A H 0.5577 0.9422 0.3074 0.062 Uiso 1 1 calc R . .
H7B H 0.6622 0.9398 0.2105 0.062 Uiso 1 1 calc R . .
C8 C 0.5196(7) 0.9177(6) 0.1940(6) 0.054(2) Uani 1 1 d . . .
H8A H 0.4941 0.9907 0.1887 0.065 Uiso 1 1 calc R . .
C9 C 0.4171(7) 0.8691(7) 0.2473(6) 0.060(3) Uani 1 1 d . . .
H9A H 0.3758 0.9024 0.3099 0.072 Uiso 1 1 calc R . .
H9B H 0.3668 0.8774 0.2143 0.072 Uiso 1 1 calc R . .
C10 C 0.4555(7) 0.7580(6) 0.2547(6) 0.052(2) Uani 1 1 d . . .
H10A H 0.3897 0.7257 0.2889 0.062 Uiso 1 1 calc R . .
C11 C 0.5212(7) 0.7058(7) 0.1559(6) 0.061(3) Uani 1 1 d . . .
H11A H 0.5454 0.6333 0.1607 0.073 Uiso 1 1 calc R . .
H11B H 0.4727 0.7128 0.1213 0.073 Uiso 1 1 calc R . .
C12 C 0.8208(6) 0.7598(5) 0.4782(5) 0.048(2) Uani 1 1 d . . .
H12A H 0.8067 0.6933 0.4654 0.057 Uiso 1 1 calc R . .
H12B H 0.8399 0.7553 0.5329 0.057 Uiso 1 1 calc R . .
C13 C 1.0411(6) 0.6737(5) 0.3379(5) 0.0392(19) Uani 1 1 d . . .
C14 C 1.0076(6) 0.6002(5) 0.2849(5) 0.047(2) Uani 1 1 d . . .
H14A H 0.9358 0.5818 0.3257 0.056 Uiso 1 1 calc R . .
H14B H 0.9984 0.6327 0.2310 0.056 Uiso 1 1 calc R . .
C15 C 1.1537(6) 0.7016(5) 0.2740(5) 0.044(2) Uani 1 1 d . . .
H15A H 1.1464 0.7361 0.2203 0.052 Uiso 1 1 calc R . .
H15B H 1.1761 0.7481 0.3082 0.052 Uiso 1 1 calc R . .
C16 C 1.0556(6) 0.6232(5) 0.4215(6) 0.050(2) Uani 1 1 d . . .
H16A H 0.9844 0.6056 0.4645 0.059 Uiso 1 1 calc R . .
H16B H 1.0783 0.6701 0.4552 0.059 Uiso 1 1 calc R . .
C17 C 1.1462(7) 0.5264(6) 0.3866(6) 0.053(2) Uani 1 1 d . . .
H17A H 1.1544 0.4921 0.4408 0.064 Uiso 1 1 calc R . .
C18 C 1.1110(7) 0.4543(6) 0.3324(7) 0.061(3) Uani 1 1 d . . .
H18A H 1.1681 0.3926 0.3104 0.073 Uiso 1 1 calc R . .
H18B H 1.0400 0.4348 0.3736 0.073 Uiso 1 1 calc R . .
C19 C 1.0976(7) 0.5053(6) 0.2518(6) 0.054(2) Uani 1 1 d . . .
H19A H 1.0751 0.4581 0.2173 0.065 Uiso 1 1 calc R . .
C20 C 1.2096(7) 0.5357(6) 0.1849(6) 0.060(3) Uani 1 1 d . . .
H20A H 1.2679 0.4751 0.1605 0.072 Uiso 1 1 calc R . .
H20B H 1.1999 0.5703 0.1321 0.072 Uiso 1 1 calc R . .
C21 C 1.2430(7) 0.6058(6) 0.2400(6) 0.052(2) Uani 1 1 d . . .
H21A H 1.3150 0.6250 0.1985 0.062 Uiso 1 1 calc R . .
C22 C 1.2576(7) 0.5544(6) 0.3229(6) 0.057(2) Uani 1 1 d . . .
H22A H 1.2807 0.6005 0.3569 0.068 Uiso 1 1 calc R . .
H22B H 1.3156 0.4933 0.3014 0.068 Uiso 1 1 calc R . .
C23 C 0.6191(6) 0.8393(5) 0.6093(5) 0.046(2) Uani 1 1 d . . .
H23A H 0.5524 0.8919 0.6229 0.055 Uiso 1 1 calc R . .
H23B H 0.6550 0.8539 0.6508 0.055 Uiso 1 1 calc R . .
C24 C 0.4838(6) 0.7267(5) 0.7607(5) 0.0386(19) Uani 1 1 d . . .
C25 C 0.4390(7) 0.6284(6) 0.7830(6) 0.053(2) Uani 1 1 d . . .
H25A H 0.3970 0.6196 0.7449 0.064 Uiso 1 1 calc R . .
H25B H 0.5021 0.5714 0.7668 0.064 Uiso 1 1 calc R . .
C26 C 0.3843(6) 0.8126(6) 0.7876(5) 0.051(2) Uani 1 1 d . . .
H26A H 0.4108 0.8775 0.7746 0.061 Uiso 1 1 calc R . .
H26B H 0.3416 0.8055 0.7497 0.061 Uiso 1 1 calc R . .
C27 C 0.5506(6) 0.7408(6) 0.8185(5) 0.048(2) Uani 1 1 d . . .
H27A H 0.5761 0.8062 0.8068 0.057 Uiso 1 1 calc R . .
H27B H 0.6167 0.6867 0.8011 0.057 Uiso 1 1 calc R . .
C28 C 0.4746(8) 0.7372(7) 0.9223(6) 0.061(2) Uani 1 1 d . . .
H28A H 0.5178 0.7439 0.9605 0.073 Uiso 1 1 calc R . .
C29 C 0.3758(8) 0.8255(7) 0.9487(6) 0.076(3) Uani 1 1 d . . .
H29A H 0.4032 0.8900 0.9367 0.091 Uiso 1 1 calc R . .
H29B H 0.3278 0.8257 1.0153 0.091 Uiso 1 1 calc R . .
C30 C 0.3088(7) 0.8130(6) 0.8896(6) 0.060(3) Uani 1 1 d . . .
H30A H 0.2443 0.8698 0.9056 0.071 Uiso 1 1 calc R . .
C31 C 0.2675(7) 0.7147(7) 0.9094(7) 0.067(3) Uani 1 1 d . . .
H31A H 0.2229 0.7070 0.8733 0.080 Uiso 1 1 calc R . .
H31B H 0.2191 0.7146 0.9759 0.080 Uiso 1 1 calc R . .
C32 C 0.3643(7) 0.6272(6) 0.8841(6) 0.057(2) Uani 1 1 d . . .
H32A H 0.3361 0.5623 0.8967 0.068 Uiso 1 1 calc R . .
C33 C 0.4308(8) 0.6397(7) 0.9416(7) 0.075(3) Uani 1 1 d . . .
H33A H 0.3828 0.6393 1.0081 0.090 Uiso 1 1 calc R . .
H33B H 0.4936 0.5827 0.9264 0.090 Uiso 1 1 calc R . .
C34 C 0.7319(6) 0.9606(6) 0.4923(5) 0.043(2) Uani 1 1 d . . .
C35 C 0.6757(7) 1.0413(6) 0.4620(5) 0.052(2) Uani 1 1 d . . .
H35A H 0.6240 1.0276 0.4382 0.063 Uiso 1 1 calc R . .
C36 C 0.6908(8) 1.1396(6) 0.4645(6) 0.061(3) Uani 1 1 d . . .
H36A H 0.6487 1.1907 0.4439 0.073 Uiso 1 1 calc R . .
C37 C 0.7672(8) 1.1648(6) 0.4971(6) 0.062(3) Uani 1 1 d . . .
H37A H 0.7779 1.2322 0.4989 0.074 Uiso 1 1 calc R . .
C38 C 0.8277(7) 1.0868(7) 0.5269(6) 0.060(3) Uani 1 1 d . . .
H38A H 0.8809 1.1014 0.5486 0.072 Uiso 1 1 calc R . .
C39 C 0.8104(7) 0.9874(6) 0.5252(6) 0.053(2) Uani 1 1 d . . .
H39A H 0.8520 0.9364 0.5464 0.063 Uiso 1 1 calc R . .
C40 C 0.8944(7) 0.8984(7) 0.1446(6) 0.062(3) Uani 1 1 d . . .
H40A H 0.8913 0.8541 0.0968 0.075 Uiso 1 1 calc R . .
H40B H 0.8532 0.9677 0.1490 0.075 Uiso 1 1 calc R . .
C41 C 1.0439(6) 1.0124(6) 0.1819(6) 0.047(2) Uani 1 1 d . . .
C42 C 0.9395(6) 1.0779(5) 0.2523(6) 0.047(2) Uani 1 1 d . . .
H42A H 0.9115 1.0434 0.3108 0.056 Uiso 1 1 calc R . .
H42B H 0.8806 1.0902 0.2280 0.056 Uiso 1 1 calc R . .
C43 C 1.1319(7) 0.9898(6) 0.2265(6) 0.054(2) Uani 1 1 d . . .
H43A H 1.1009 0.9555 0.2848 0.065 Uiso 1 1 calc R . .
H43B H 1.1996 0.9453 0.1836 0.065 Uiso 1 1 calc R . .
C44 C 1.0915(7) 1.0638(6) 0.0909(6) 0.050(2) Uani 1 1 d . . .
H44A H 1.0367 1.0754 0.0623 0.060 Uiso 1 1 calc R . .
H44B H 1.1595 1.0202 0.0474 0.060 Uiso 1 1 calc R . .
C45 C 1.1191(7) 1.1648(6) 0.1103(6) 0.054(2) Uani 1 1 d . . .
H45A H 1.1494 1.1991 0.0511 0.065 Uiso 1 1 calc R . .
C46 C 1.0155(7) 1.2307(6) 0.1771(7) 0.061(3) Uani 1 1 d . . .
H46A H 0.9588 1.2428 0.1505 0.073 Uiso 1 1 calc R . .
H46B H 1.0327 1.2964 0.1882 0.073 Uiso 1 1 calc R . .
C47 C 0.9696(7) 1.1787(6) 0.2699(6) 0.056(2) Uani 1 1 d . . .
H47A H 0.9014 1.2232 0.3142 0.067 Uiso 1 1 calc R . .
C48 C 1.0550(7) 1.1576(6) 0.3122(6) 0.057(2) Uani 1 1 d . . .
H48A H 1.0238 1.1240 0.3708 0.069 Uiso 1 1 calc R . .
H48B H 1.0725 1.2219 0.3265 0.069 Uiso 1 1 calc R . .
C49 C 1.1609(7) 1.0910(6) 0.2463(6) 0.056(2) Uani 1 1 d . . .
H49A H 1.2168 1.0786 0.2746 0.067 Uiso 1 1 calc R . .
C50 C 1.2092(7) 1.1429(6) 0.1528(7) 0.062(3) Uani 1 1 d . . .
H50A H 1.2765 1.0986 0.1090 0.075 Uiso 1 1 calc R . .
H50B H 1.2304 1.2067 0.1636 0.075 Uiso 1 1 calc R . .
C51 C 0.6448(12) 1.4822(13) 0.4492(12) 0.196(9) Uani 1 1 d . . .
H51A H 0.6371 1.4591 0.5103 0.294 Uiso 1 1 calc R . .
H51B H 0.5942 1.4541 0.4293 0.294 Uiso 1 1 calc R . .
H51C H 0.6266 1.5558 0.4524 0.294 Uiso 1 1 calc R . .
C52 C 0.7608(12) 1.4486(9) 0.3817(11) 0.100(4) Uani 1 1 d . . .
C53 C 0.7866(11) 1.4743(9) 0.2792(9) 0.113(4) Uani 1 1 d . . .
H53A H 0.8634 1.4440 0.2402 0.169 Uiso 1 1 calc R . .
H53B H 0.7768 1.5474 0.2747 0.169 Uiso 1 1 calc R . .
H53C H 0.7358 1.4478 0.2583 0.169 Uiso 1 1 calc R . .
O1 O 0.8354(8) 1.4044(6) 0.4047(7) 0.131(3) Uani 1 1 d . . .

loop_
_atom_site_aniso_label
_atom_site_aniso_U_11
_atom_site_aniso_U_22
_atom_site_aniso_U_33
_atom_site_aniso_U_23
_atom_site_aniso_U_13
_atom_site_aniso_U_12
Ni1 0.0358(7) 0.0530(6) 0.0360(7) 0.0062(5) -0.0140(5) -0.0136(5)
S1 0.0413(13) 0.0568(12) 0.0316(12) 0.0050(9) -0.0135(10) -0.0111(10)
S2 0.0328(12) 0.0511(11) 0.0386(13) 0.0029(9) -0.0138(10) -0.0097(9)
S3 0.0528(15) 0.0574(12) 0.0391(13) -0.0022(10) -0.0087(11) -0.0155(11)
S4 0.0441(14) 0.0583(12) 0.0467(14) 0.0037(10) -0.0123(11) -0.0179(11)
B1 0.033(5) 0.051(5) 0.040(6) 0.007(4) -0.015(5) -0.011(4)
C1 0.040(5) 0.064(5) 0.037(5) 0.006(4) -0.021(4) -0.011(4)
C2 0.036(5) 0.066(5) 0.017(4) 0.003(3) -0.011(4) -0.022(4)
C3 0.039(5) 0.056(5) 0.029(5) 0.006(4) -0.007(4) -0.010(4)
C4 0.047(5) 0.085(6) 0.030(5) -0.002(4) -0.018(4) -0.022(5)
C5 0.049(6) 0.084(6) 0.037(6) 0.008(4) -0.015(5) -0.019(5)
C6 0.049(6) 0.072(5) 0.042(5) 0.002(4) -0.020(5) -0.021(5)
C7 0.044(5) 0.054(5) 0.061(6) -0.004(4) -0.026(5) -0.006(4)
C8 0.053(6) 0.069(6) 0.040(6) 0.013(4) -0.017(5) -0.018(5)
C9 0.042(6) 0.087(7) 0.064(7) 0.006(5) -0.030(5) -0.020(5)
C10 0.038(5) 0.076(6) 0.051(6) 0.016(4) -0.019(5) -0.031(5)
C11 0.062(6) 0.096(7) 0.037(6) 0.010(5) -0.021(5) -0.043(5)
C12 0.035(5) 0.059(5) 0.045(5) 0.001(4) -0.012(4) -0.009(4)
C13 0.032(5) 0.047(4) 0.046(5) 0.006(4) -0.020(4) -0.016(4)
C14 0.034(5) 0.056(5) 0.046(5) 0.000(4) -0.009(4) -0.012(4)
C15 0.037(5) 0.050(4) 0.050(5) 0.013(4) -0.020(4) -0.018(4)
C16 0.031(5) 0.057(5) 0.063(6) 0.012(4) -0.020(5) -0.010(4)
C17 0.045(6) 0.054(5) 0.063(6) 0.013(4) -0.021(5) -0.015(4)
C18 0.043(6) 0.047(5) 0.083(8) 0.011(5) -0.014(5) -0.017(4)
C19 0.061(6) 0.047(5) 0.057(6) -0.003(4) -0.030(5) -0.002(4)
C20 0.041(5) 0.055(5) 0.067(7) -0.008(5) -0.003(5) -0.008(4)
C21 0.029(5) 0.057(5) 0.061(6) 0.012(4) -0.009(5) -0.008(4)
C22 0.037(5) 0.061(5) 0.068(7) 0.012(5) -0.016(5) -0.011(4)
C23 0.029(5) 0.065(5) 0.037(5) -0.001(4) -0.003(4) -0.014(4)
C24 0.036(5) 0.050(4) 0.035(5) 0.009(4) -0.018(4) -0.011(4)
C25 0.055(6) 0.053(5) 0.047(6) 0.005(4) -0.015(5) -0.010(4)
C26 0.045(5) 0.061(5) 0.040(5) 0.009(4) -0.015(4) -0.004(4)
C27 0.044(5) 0.070(5) 0.033(5) 0.009(4) -0.015(4) -0.023(4)
C28 0.071(7) 0.083(6) 0.041(6) 0.019(5) -0.028(5) -0.031(6)
C29 0.093(8) 0.082(6) 0.042(6) -0.007(5) -0.007(6) -0.034(6)
C30 0.045(6) 0.064(6) 0.049(6) -0.007(5) -0.004(5) 0.006(5)
C31 0.041(6) 0.094(7) 0.058(7) 0.012(5) -0.009(5) -0.023(5)
C32 0.046(6) 0.058(5) 0.056(6) 0.009(4) -0.003(5) -0.025(5)
C33 0.065(7) 0.083(7) 0.059(7) 0.024(5) -0.005(6) -0.015(6)
C34 0.033(5) 0.058(5) 0.040(5) 0.002(4) -0.014(4) -0.009(4)
C35 0.052(6) 0.060(5) 0.042(5) 0.010(4) -0.017(5) -0.012(5)
C36 0.054(6) 0.059(6) 0.054(6) 0.012(4) -0.010(5) -0.001(5)
C37 0.067(7) 0.045(5) 0.057(6) 0.003(4) -0.007(5) -0.011(5)
C38 0.056(6) 0.080(6) 0.041(6) -0.006(5) -0.010(5) -0.028(5)
C39 0.047(5) 0.057(5) 0.055(6) -0.005(4) -0.021(5) -0.008(4)
C40 0.069(7) 0.079(6) 0.063(6) 0.033(5) -0.041(5) -0.042(5)
C41 0.031(5) 0.061(5) 0.052(6) 0.009(4) -0.018(4) -0.015(4)
C42 0.037(5) 0.057(5) 0.044(5) 0.005(4) -0.013(4) -0.010(4)
C43 0.042(5) 0.064(5) 0.059(6) 0.003(4) -0.022(5) -0.010(4)
C44 0.045(5) 0.060(5) 0.045(6) 0.018(4) -0.017(4) -0.017(4)
C45 0.068(7) 0.063(5) 0.041(6) 0.026(4) -0.024(5) -0.035(5)
C46 0.061(6) 0.056(5) 0.067(7) 0.011(5) -0.025(5) -0.021(5)
C47 0.042(6) 0.061(5) 0.054(6) -0.006(4) -0.008(5) -0.010(4)
C48 0.068(7) 0.070(5) 0.038(5) 0.004(4) -0.019(5) -0.028(5)
C49 0.052(6) 0.082(6) 0.050(6) 0.015(5) -0.028(5) -0.033(5)
C50 0.054(6) 0.069(6) 0.067(7) 0.002(5) -0.019(5) -0.030(5)
C51 0.097(12) 0.254(19) 0.198(19) -0.073(16) -0.042(13) 0.036(13)
C52 0.099(11) 0.080(8) 0.143(14) 0.001(8) -0.069(11) -0.022(8)
C53 0.133(12) 0.120(9) 0.110(11) 0.008(8) -0.065(10) -0.046(8)
O1 0.125(8) 0.119(7) 0.153(9) 0.013(6) -0.068(7) -0.006(6)

loop_
_atom_type_symbol
_atom_type_description
_atom_type_scat_dispersion_real
_atom_type_scat_dispersion_imag
_atom_type_scat_source
C C 0.0033 0.0016 'International Tables Vol C Tables 4.2.6.8 and 6.1.1.4'
H H 0.0000 0.0000 'International Tables Vol C Tables 4.2.6.8 and 6.1.1.4'
B B 0.0013 0.0007 'International Tables Vol C Tables 4.2.6.8 and 6.1.1.4'
S S 0.1246 0.1234 'International Tables Vol C Tables 4.2.6.8 and 6.1.1.4'
Ni Ni 0.3393 1.1124 'International Tables Vol C Tables 4.2.6.8 and 6.1.1.4'
O O 0.0106 0.0060 'International Tables Vol C Tables 4.2.6.8 and 6.1.1.4'

loop_
_geom_angle_atom_site_label_1
_geom_angle_atom_site_label_2
_geom_angle_atom_site_label_3
_geom_angle
_geom_angle_site_symmetry_1
_geom_angle_site_symmetry_3
_geom_angle_publ_flag
C40 Ni1 S4 50.0(2) . . ?
C40 Ni1 S1 108.0(2) . . ?
S4 Ni1 S1 154.47(9) . . ?
C40 Ni1 S2 155.5(2) . . ?
S4 Ni1 S2 105.96(9) . . ?
S1 Ni1 S2 96.54(9) . . ?
C1 S1 C2 105.2(3) . . ?
C1 S1 Ni1 111.2(2) . . ?
C2 S1 Ni1 118.2(3) . . ?
C12 S2 C13 105.7(4) . . ?
C12 S2 Ni1 109.8(3) . . ?
C13 S2 Ni1 107.5(3) . . ?
C23 S3 C24 106.4(3) . . ?
C40 S4 C41 109.1(4) . . ?
C40 S4 Ni1 59.3(3) . . ?
C41 S4 Ni1 112.8(3) . . ?
C34 B1 C1 113.4(7) . . ?
C34 B1 C23 106.0(6) . . ?
C1 B1 C23 105.9(6) . . ?
C34 B1 C12 112.3(7) . . ?
C1 B1 C12 110.0(6) . . ?
C23 B1 C12 109.0(7) . . ?
B1 C1 S1 116.5(5) . . ?
C3 C2 C7 109.4(6) . . ?
C3 C2 C6 107.3(5) . . ?
C7 C2 C6 109.4(6) . . ?
C3 C2 S1 109.6(5) . . ?
C7 C2 S1 113.0(5) . . ?
C6 C2 S1 108.0(5) . . ?
C4 C3 C2 112.5(6) . . ?
C3 C4 C11 109.2(7) . . ?
C3 C4 C5 108.6(6) . . ?
C11 C4 C5 109.4(7) . . ?
C8 C5 C4 109.3(7) . . ?
C10 C6 C2 109.6(7) . . ?
C8 C7 C2 109.1(6) . . ?
C5 C8 C7 109.0(7) . . ?
C5 C8 C9 110.5(6) . . ?
C7 C8 C9 110.8(7) . . ?
C10 C9 C8 109.0(7) . . ?
C9 C10 C6 109.5(6) . . ?
C9 C10 C11 109.8(7) . . ?
C6 C10 C11 108.7(7) . . ?
C4 C11 C10 109.4(6) . . ?
B1 C12 S2 110.8(6) . . ?
C14 C13 C16 109.8(6) . . ?
C14 C13 C15 109.5(6) . . ?
C16 C13 C15 107.8(6) . . ?
C14 C13 S2 112.3(5) . . ?
C16 C13 S2 109.3(5) . . ?
C15 C13 S2 107.9(5) . . ?
C19 C14 C13 109.7(6) . . ?
C21 C15 C13 109.8(6) . . ?
C13 C16 C17 109.0(7) . . ?
C22 C17 C18 109.5(7) . . ?
C22 C17 C16 109.8(7) . . ?
C18 C17 C16 109.5(6) . . ?
C19 C18 C17 109.7(7) . . ?
C18 C19 C14 110.4(7) . . ?
C18 C19 C20 110.5(8) . . ?
C14 C19 C20 108.9(7) . . ?
C21 C20 C19 107.8(7) . . ?
C20 C21 C22 111.3(7) . . ?
C20 C21 C15 109.5(6) . . ?
C22 C21 C15 109.7(7) . . ?
C21 C22 C17 108.3(7) . . ?
B1 C23 S3 114.4(5) . . ?
C26 C24 C25 107.6(6) . . ?
C26 C24 C27 108.6(6) . . ?
C25 C24 C27 109.9(7) . . ?
C26 C24 S3 113.4(5) . . ?
C25 C24 S3 107.4(5) . . ?
C27 C24 S3 109.9(5) . . ?
C32 C25 C24 111.7(6) . . ?
C30 C26 C24 111.2(7) . . ?
C24 C27 C28 108.4(7) . . ?
C33 C28 C29 109.0(8) . . ?
C33 C28 C27 111.2(7) . . ?
C29 C28 C27 108.9(7) . . ?
C28 C29 C30 108.5(6) . . ?
C31 C30 C26 109.5(7) . . ?
C31 C30 C29 109.0(8) . . ?
C26 C30 C29 109.1(7) . . ?
C30 C31 C32 110.6(7) . . ?
C25 C32 C31 109.5(8) . . ?
C25 C32 C33 108.5(7) . . ?
C31 C32 C33 108.6(7) . . ?
C28 C33 C32 110.5(8) . . ?
C35 C34 C39 114.4(7) . . ?
C35 C34 B1 125.2(7) . . ?
C39 C34 B1 120.2(7) . . ?
C36 C35 C34 124.2(8) . . ?
C35 C36 C37 120.9(9) . . ?
C36 C37 C38 117.7(8) . . ?
C37 C38 C39 120.8(8) . . ?
C38 C39 C34 122.1(8) . . ?
S4 C40 Ni1 70.8(3) . . ?
C44 C41 C42 111.8(6) . . ?
C44 C41 C43 110.4(6) . . ?
C42 C41 C43 107.8(6) . . ?
C44 C41 S4 107.9(5) . . ?
C42 C41 S4 114.1(5) . . ?
C43 C41 S4 104.6(5) . . ?
C41 C42 C47 108.5(6) . . ?
C49 C43 C41 108.6(6) . . ?
C41 C44 C45 109.2(6) . . ?
C46 C45 C44 109.7(7) . . ?
C46 C45 C50 110.3(7) . . ?
C44 C45 C50 108.3(7) . . ?
C45 C46 C47 109.7(7) . . ?
C48 C47 C42 108.6(7) . . ?
C48 C47 C46 111.2(7) . . ?
C42 C47 C46 109.3(7) . . ?
C47 C48 C49 110.9(6) . . ?
C48 C49 C43 108.6(7) . . ?
C48 C49 C50 109.7(7) . . ?
C43 C49 C50 108.5(6) . . ?
C49 C50 C45 109.5(7) . . ?
O1 C52 C51 122.7(16) . . ?
O1 C52 C53 120.8(13) . . ?
C51 C52 C53 116.4(13) . . ?

loop_
_geom_bond_atom_site_label_1
_geom_bond_atom_site_label_2
_geom_bond_distance
_geom_bond_site_symmetry_2
_geom_bond_publ_flag
Ni1 C40 1.957(9) . ?
Ni1 S4 2.149(2) . ?
Ni1 S1 2.169(2) . ?
Ni1 S2 2.242(2) . ?
S1 C1 1.825(7) . ?
S1 C2 1.839(7) . ?
S2 C12 1.813(8) . ?
S2 C13 1.838(7) . ?
S3 C23 1.804(8) . ?
S3 C24 1.835(8) . ?
S4 C40 1.743(8) . ?
S4 C41 1.843(7) . ?
B1 C34 1.618(11) . ?
B1 C1 1.620(11) . ?
B1 C23 1.640(11) . ?
B1 C12 1.656(11) . ?
C2 C3 1.501(9) . ?
C2 C7 1.524(10) . ?
C2 C6 1.544(10) . ?
C3 C4 1.493(10) . ?
C4 C11 1.507(11) . ?
C4 C5 1.537(11) . ?
C5 C8 1.504(10) . ?
C6 C10 1.537(10) . ?
C7 C8 1.517(10) . ?
C8 C9 1.530(11) . ?
C9 C10 1.506(11) . ?
C10 C11 1.546(10) . ?
C13 C14 1.523(9) . ?
C13 C16 1.523(11) . ?
C13 C15 1.533(10) . ?
C14 C19 1.520(9) . ?
C15 C21 1.525(9) . ?
C16 C17 1.543(9) . ?
C17 C22 1.520(11) . ?
C17 C18 1.536(10) . ?
C18 C19 1.478(12) . ?
C19 C20 1.552(11) . ?
C20 C21 1.513(10) . ?
C21 C22 1.517(12) . ?
C24 C26 1.512(9) . ?
C24 C25 1.514(10) . ?
C24 C27 1.523(9) . ?
C25 C32 1.495(11) . ?
C26 C30 1.507(11) . ?
C27 C28 1.536(11) . ?
C28 C33 1.495(11) . ?
C28 C29 1.526(12) . ?
C29 C30 1.538(12) . ?
C30 C31 1.491(11) . ?
C31 C32 1.504(11) . ?
C32 C33 1.511(12) . ?
C34 C35 1.387(10) . ?
C34 C39 1.422(10) . ?
C35 C36 1.368(10) . ?
C36 C37 1.386(11) . ?
C37 C38 1.391(12) . ?
C38 C39 1.391(10) . ?
C41 C44 1.513(11) . ?
C41 C42 1.514(9) . ?
C41 C43 1.561(10) . ?
C42 C47 1.530(10) . ?
C43 C49 1.539(10) . ?
C44 C45 1.525(10) . ?
C45 C46 1.491(11) . ?
C45 C50 1.562(11) . ?
C46 C47 1.537(12) . ?
C47 C48 1.503(11) . ?
C48 C49 1.507(10) . ?
C49 C50 1.548(11) . ?
C51 C52 1.469(17) . ?
C52 O1 1.232(13) . ?
C52 C53 1.544(17) . ?
